data_2202701
loop_
_publ_author_name
'Yu Liu'
'Duan-Jun Xu'
'Dong-Dong Lin'
'Kai-Liang Yin'

_publ_section_title
<i>catena</i>-Poly[[diaquabis(benzimidazole-\k<i>N</i>)cobalt(II)]-\m-fumarato-\k^2^<i>O</i>^1^:<i>O</i>^4^]
_journal_issue 9
_journal_name_full 'Acta Crystallographica Section E'
_journal_page_first m753
_journal_page_last m755
_journal_paper_doi 10.1107/S1600536803017586
_journal_volume 59
_journal_year 2003
_chemical_formula_iupac '[Co (C4 H2 O4) (C7 H6 N2)2 (H2 O)2]'
_chemical_formula_moiety 'C18 H18 Co N4 O6'
_chemical_formula_sum 'C18 H18 Co N4 O6'
_chemical_formula_weight 445.29
_chemical_name_systematic ?
_space_group_IT_number 2
_symmetry_cell_setting triclinic
_symmetry_space_group_name_Hall '-P 1'
_symmetry_space_group_name_H-M 'P -1'
_atom_sites_solution_hydrogens geom
_atom_sites_solution_primary direct
_atom_sites_solution_secondary difmap
_audit_creation_method SHELXL-97
_cell_angle_alpha 99.358(11)
_cell_angle_beta 113.322(13)
_cell_angle_gamma 102.787(12)
_cell_formula_units_Z 1
_cell_length_a 7.0668(10)
_cell_length_b 8.5150(12)
_cell_length_c 8.7929(13)
_cell_measurement_reflns_used 1988
_cell_measurement_temperature 150.0(10)
_cell_measurement_theta_max 23.0
_cell_measurement_theta_min 2.0
_cell_volume 454.95(13)
_computing_cell_refinement 'SAINT (Bruker, 1999)'
_computing_data_collection 'SMART (Bruker, 1999)'
_computing_data_reduction SAINT
_computing_molecular_graphics 'ORTEP-3 for Windows (Farrugia, 1997) and XP (Siemens, 1994)'
_computing_publication_material 'WinGX (Farrugia, 1999)'
_computing_structure_refinement 'SHELXL97 (Sheldrick, 1997)'
_computing_structure_solution 'SIR92 (Altomare et al., 1993)'
_diffrn_ambient_temperature 150.0(10)
_diffrn_measured_fraction_theta_full 0.99
_diffrn_measured_fraction_theta_max 0.99
_diffrn_measurement_device_type 'Bruker SMART CCD'
_diffrn_measurement_method '\w and \f'
_diffrn_radiation_monochromator graphite
_diffrn_radiation_source 'fine-focus sealed tube'
_diffrn_radiation_type MoK\a
_diffrn_radiation_wavelength 0.71073
_diffrn_reflns_av_R_equivalents 0.0530
_diffrn_reflns_av_sigmaI/netI 0.1505
_diffrn_reflns_limit_h_max 4
_diffrn_reflns_limit_h_min -8
_diffrn_reflns_limit_k_max 10
_diffrn_reflns_limit_k_min -9
_diffrn_reflns_limit_l_max 10
_diffrn_reflns_limit_l_min -10
_diffrn_reflns_number 2497
_diffrn_reflns_theta_full 25.2
_diffrn_reflns_theta_max 25.2
_diffrn_reflns_theta_min 2.6
_diffrn_standards_decay_% 0
_diffrn_standards_interval_count 0
_diffrn_standards_interval_time 0
_diffrn_standards_number 0
_exptl_absorpt_coefficient_mu 0.989
_exptl_absorpt_correction_T_max 0.802
_exptl_absorpt_correction_T_min 0.722
_exptl_absorpt_correction_type empirical
_exptl_absorpt_process_details '(SADABS; Bruker, 1999)'
_exptl_crystal_colour pink
_exptl_crystal_density_diffrn 1.625
_exptl_crystal_density_method 'not measured'
_exptl_crystal_description prism
_exptl_crystal_F_000 229
_exptl_crystal_size_max 0.32
_exptl_crystal_size_mid 0.30
_exptl_crystal_size_min 0.22
_refine_diff_density_max 0.51
_refine_diff_density_min -0.50
_refine_ls_extinction_method none
_refine_ls_goodness_of_fit_ref 0.91
_refine_ls_hydrogen_treatment constr
_refine_ls_matrix_type full
_refine_ls_number_parameters 133
_refine_ls_number_reflns 1623
_refine_ls_number_restraints 0
_refine_ls_restrained_S_all 0.91
_refine_ls_R_factor_all 0.080
_refine_ls_R_factor_gt 0.045
_refine_ls_shift/su_max <0.001
_refine_ls_shift/su_mean 0.000
_refine_ls_structure_factor_coef Fsqd
_refine_ls_weighting_details 'calc w = 1/[\s^2^(Fo^2^)+(0.0269P)^2^+0.2058P] where P = (Fo^2^+2Fc^2^)/3'
_refine_ls_weighting_scheme calc
_refine_ls_wR_factor_gt 0.081
_refine_ls_wR_factor_ref 0.113
_reflns_number_gt 996
_reflns_number_total 1623
_reflns_threshold_expression I>2\s(I)
_cod_data_source_file lh6099.cif
_cod_data_source_block I
_cod_depositor_comments
;
The following automatic conversions were performed:
'_symmetry_cell_setting' value 'Triclinic' changed to 'triclinic'
according to '/home/saulius/struct/CIF-dictionaries/cif_core.dic'
dictionary named 'cif_core.dic' version 2.4.1 from 2010-06-29.

Automatic conversion script
Id: cif_fix_enum 1527 2010-12-29 10:47:43Z saulius 

The following automatic conversions were performed:

'_symmetry_cell_setting' value 'Triclinic' changed to 'triclinic'
according to /home/saulius/struct/CIF-dictionaries/cif_core.dic
dictionary named 'cif_core.dic' version 2.4.1 from 2010-06-29.

Automatic conversion script
Id: cif_fix_values 1715 2011-07-08 13:25:40Z adriana 
;
_cod_database_code 2202701
_cod_database_fobs_code 2202701

loop_
_symmetry_equiv_pos_as_xyz
'x, y, z'
'-x, -y, -z'

loop_
_atom_site_label
_atom_site_fract_x
_atom_site_fract_y
_atom_site_fract_z
_atom_site_U_iso_or_equiv
_atom_site_adp_type
_atom_site_calc_flag
_atom_site_refinement_flags
_atom_site_occupancy
_atom_site_disorder_assembly
_atom_site_disorder_group
_atom_site_type_symbol
Co 0.5000 0.5000 0.5000 0.0168(3) Uani d S 1 . . Co
O1 0.2738(5) 0.2672(4) 0.4332(4) 0.0183(9) Uani d . 1 . . O
O2 0.1069(5) 0.3189(4) 0.5978(4) 0.0173(8) Uani d . 1 . . O
O3 0.2983(5) 0.6180(4) 0.5682(4) 0.0194(9) Uani d . 1 . . O
N1 0.7701(6) 0.5607(5) 1.0466(5) 0.0190(10) Uani d . 1 . . N
H1 0.8158 0.6230 1.1493 0.023 Uiso calc R 1 . . H
N3 0.6309(6) 0.4838(5) 0.7561(5) 0.0179(10) Uani d . 1 . . N
C2 0.6941(8) 0.6059(6) 0.8993(6) 0.0201(13) Uani d . 1 . . C
H2 0.6862 0.7132 0.8974 0.024 Uiso calc R 1 . . H
C4 0.6366(8) 0.1839(6) 0.7264(6) 0.0204(13) Uani d . 1 . . C
H4 0.5786 0.1505 0.6068 0.025 Uiso calc R 1 . . H
C5 0.6938(9) 0.0747(7) 0.8255(7) 0.0269(14) Uani d . 1 . . C
H5 0.6712 -0.0352 0.7697 0.032 Uiso calc R 1 . . H
C6 0.7858(8) 0.1247(7) 1.0094(6) 0.0277(14) Uani d . 1 . . C
H6 0.8256 0.0485 1.0706 0.033 Uiso calc R 1 . . H
C7 0.8158(8) 0.2843(7) 1.0963(7) 0.0247(13) Uani d . 1 . . C
H7 0.8717 0.3170 1.2158 0.030 Uiso calc R 1 . . H
C8 0.7606(7) 0.3943(6) 1.0008(6) 0.0176(12) Uani d . 1 . . C
C9 0.6715(8) 0.3471(6) 0.8175(6) 0.0161(12) Uani d . 1 . . C
C11 0.1553(8) 0.2211(6) 0.5030(6) 0.0169(12) Uani d . 1 . . C
C12 0.0596(8) 0.0350(6) 0.4656(6) 0.0207(13) Uani d . 1 . . C
H12 0.0862 -0.0350 0.3889 0.025 Uiso calc R 1 . . H
H31 0.2250 0.5256 0.6003 0.050 Uiso d . 1 . . H
H32 0.1829 0.6475 0.5039 0.050 Uiso d . 1 . . H

loop_
_atom_site_aniso_label
_atom_site_aniso_U_11
_atom_site_aniso_U_22
_atom_site_aniso_U_33
_atom_site_aniso_U_12
_atom_site_aniso_U_13
_atom_site_aniso_U_23
Co 0.0184(6) 0.0157(6) 0.0172(6) 0.0054(5) 0.0089(5) 0.0045(5)
O1 0.022(2) 0.017(2) 0.0192(19) 0.0031(16) 0.0141(17) 0.0045(16)
O2 0.024(2) 0.012(2) 0.022(2) 0.0062(16) 0.0152(17) 0.0050(16)
O3 0.017(2) 0.021(2) 0.025(2) 0.0078(16) 0.0107(17) 0.0097(17)
N1 0.025(3) 0.018(3) 0.011(2) 0.007(2) 0.007(2) 0.001(2)
N3 0.022(2) 0.016(3) 0.021(2) 0.007(2) 0.014(2) 0.007(2)
C2 0.029(3) 0.012(3) 0.020(3) 0.006(2) 0.013(3) 0.004(2)
C4 0.028(3) 0.018(3) 0.018(3) 0.006(2) 0.012(3) 0.006(2)
C5 0.042(4) 0.017(3) 0.032(3) 0.013(3) 0.024(3) 0.010(3)
C6 0.035(4) 0.032(4) 0.022(3) 0.020(3) 0.011(3) 0.016(3)
C7 0.025(3) 0.032(4) 0.017(3) 0.014(3) 0.007(3) 0.008(3)
C8 0.014(3) 0.020(3) 0.016(3) 0.003(2) 0.007(2) -0.001(3)
C9 0.019(3) 0.018(3) 0.018(3) 0.006(2) 0.012(2) 0.010(2)
C11 0.018(3) 0.019(3) 0.014(3) 0.007(2) 0.006(2) 0.007(2)
C12 0.029(3) 0.015(3) 0.026(3) 0.008(2) 0.021(3) 0.003(2)

loop_
_atom_type_symbol
_atom_type_description
_atom_type_scat_dispersion_real
_atom_type_scat_dispersion_imag
_atom_type_scat_source
C C 0.0033 0.0016 'International Tables Vol C Tables 4.2.6.8 and 6.1.1.4'
H H 0.0000 0.0000 'International Tables Vol C Tables 4.2.6.8 and 6.1.1.4'
N N 0.0061 0.0033 'International Tables Vol C Tables 4.2.6.8 and 6.1.1.4'
O O 0.0106 0.0060 'International Tables Vol C Tables 4.2.6.8 and 6.1.1.4'
Co Co 0.3494 0.9721 'International Tables Vol C Tables 4.2.6.8 and 6.1.1.4'

loop_
_geom_angle_atom_site_label_1
_geom_angle_atom_site_label_2
_geom_angle_atom_site_label_3
_geom_angle_site_symmetry_1
_geom_angle
_geom_angle_publ_flag
O1 Co N3 . 87.60(13) y
O1 Co O3 . 89.97(12) y
N3 Co O3 . 85.64(14) y
C11 O1 Co . 128.1(3) ?
Co O3 H31 . 98.1 ?
Co O3 H32 . 131.6 ?
H31 O3 H32 . 100.1 ?
C2 N1 C8 . 106.9(4) ?
C2 N1 H1 . 126.5 ?
C8 N1 H1 . 126.5 ?
C2 N3 C9 . 103.7(4) ?
C2 N3 Co . 126.9(3) ?
C9 N3 Co . 129.4(3) ?
N3 C2 N1 . 114.5(5) ?
N3 C2 H2 . 122.8 ?
N1 C2 H2 . 122.8 ?
C5 C4 C9 . 116.0(5) ?
C5 C4 H4 . 122.0 ?
C9 C4 H4 . 122.0 ?
C4 C5 C6 . 122.7(5) ?
C4 C5 H5 . 118.7 ?
C6 C5 H5 . 118.7 ?
C7 C6 C5 . 120.5(5) ?
C7 C6 H6 . 119.8 ?
C5 C6 H6 . 119.8 ?
C6 C7 C8 . 117.8(5) ?
C6 C7 H7 . 121.1 ?
C8 C7 H7 . 121.1 ?
C7 C8 N1 . 132.4(5) ?
C7 C8 C9 . 122.4(5) ?
N1 C8 C9 . 105.1(4) ?
N3 C9 C4 . 129.7(5) ?
N3 C9 C8 . 109.7(4) ?
C4 C9 C8 . 120.6(5) ?
O1 C11 O2 . 125.3(5) ?
O1 C11 C12 . 116.0(4) ?
O2 C11 C12 . 118.6(4) ?
C12 C12 C11 2_556 124.1(6) ?
C12 C12 H12 2_556 117.9 ?
C11 C12 H12 . 117.9 ?

loop_
_geom_bond_atom_site_label_1
_geom_bond_atom_site_label_2
_geom_bond_site_symmetry_2
_geom_bond_distance
_geom_bond_publ_flag
Co O1 . 2.075(3) y
Co N3 . 2.110(4) y
Co O3 . 2.125(3) y
O1 C11 . 1.253(5) y
O2 C11 . 1.278(5) y
O3 H31 . 0.987 ?
O3 H32 . 0.905 ?
N1 C2 . 1.348(6) ?
N1 C8 . 1.387(6) ?
N1 H1 . 0.86 ?
N3 C2 . 1.338(6) ?
N3 C9 . 1.399(6) ?
C2 H2 . 0.93 ?
C4 C5 . 1.392(7) ?
C4 C9 . 1.402(7) ?
C4 H4 . 0.93 ?
C5 C6 . 1.428(7) ?
C5 H5 . 0.93 ?
C6 C7 . 1.372(7) ?
C6 H6 . 0.93 ?
C7 C8 . 1.375(7) ?
C7 H7 . 0.93 ?
C8 C9 . 1.425(6) ?
C11 C12 . 1.502(7) y
C12 C12 2_556 1.315(8) y
C12 H12 . 0.93 ?

loop_
_geom_hbond_atom_site_label_D
_geom_hbond_atom_site_label_H
_geom_hbond_atom_site_label_A
_geom_hbond_site_symmetry_A
_geom_hbond_distance_DH
_geom_hbond_distance_HA
_geom_hbond_distance_DA
_geom_hbond_angle_DHA
_geom_hbond_publ_flag
O3 H31 O2 . 0.99 1.77 2.712(5) 159 y
O3 H32 O2 2_566 0.91 1.99 2.871(5) 163 y
N1 H1 O2 2_667 0.86 2.01 2.827(5) 158 y
